data_2104446
loop_
_publ_author_name
'Michiue, Yuichi'
'Shioi, Kousuke'
'Hirosaki, Naoto'
'Takeda, Takashi'
'Xie, Rong-Jun'
'Sato, Akira'
'Onoda, Mitsuko'
'Matsushita, Yoshitaka'

_publ_section_title
;
 Eu~3~Si~15{-~<i>x</i>}Al~1+<i>x~</i>O~<i>x~</i>N~23{-~<i>x</i>}
 (<i>x</i> \\simeq 5/3) as a commensurate composite crystal
;
_journal_coeditor_code SN5084
_journal_issue 5
_journal_name_full 'Acta Crystallographica Section B'
_journal_page_first 567
_journal_page_last 575
_journal_paper_doi 10.1107/S0108768109030419
_journal_volume 65
_journal_year 2009
_chemical_formula_sum 'Al2.667 Eu3 N21.333 O1.667 Si13.333'
_chemical_formula_weight 1227.8
_chemical_name_systematic ' ?'
_space_group_IT_number 4
_symmetry_cell_setting monoclinic
_symmetry_space_group_name_Hall 'P 2yb'
_symmetry_space_group_name_H-M 'P 1 21 1'
_cell_angle_alpha 90
_cell_angle_beta 90.2240(10)
_cell_angle_gamma 90
_cell_formula_units_Z 2
_cell_length_a 14.6970(9)
_cell_length_b 9.036(2)
_cell_length_c 7.4677(7)
_cell_measurement_temperature 295
_cell_volume 991.7(2)
_computing_publication_material 'Jana2006 (Petricek, Dusek & Palatinus, 2006)'
_computing_structure_refinement 'Jana2006 (Petricek, Dusek & Palatinus, 2006)'
_diffrn_ambient_temperature 295
_diffrn_measured_fraction_theta_full 0.98
_diffrn_measurement_device_type 'Bruker SMART APEX CCDarea-detector'
_diffrn_measurement_method \w
_diffrn_radiation_monochromator graphite
_diffrn_radiation_source 'fine-focus sealed tube'
_diffrn_radiation_type 'Mo K\a'
_diffrn_radiation_wavelength 0.71069
_diffrn_reflns_av_R_equivalents 0.0329
_diffrn_reflns_av_sigmaI/netI 0.0424
_diffrn_reflns_limit_h_max 26
_diffrn_reflns_limit_h_min -25
_diffrn_reflns_limit_k_max 16
_diffrn_reflns_limit_k_min -16
_diffrn_reflns_limit_l_max 10
_diffrn_reflns_limit_l_min -13
_diffrn_reflns_number 22393
_diffrn_reflns_theta_full 34.53
_diffrn_reflns_theta_max 40.4
_diffrn_reflns_theta_min 1.39
_exptl_absorpt_coefficient_mu 10.369
_exptl_absorpt_correction_T_max 0.4324
_exptl_absorpt_correction_T_min 0.0354
_exptl_absorpt_correction_type multi-scan
_exptl_absorpt_process_details '(SADABS; Sheldrick, 2004)'
_exptl_crystal_colour pale_yellow
_exptl_crystal_density_diffrn 4.1102
_exptl_crystal_description plate
_exptl_crystal_F_000 1146
_exptl_crystal_size_max 0.30
_exptl_crystal_size_mid 0.25
_exptl_crystal_size_min 0.05
_refine_diff_density_max 5.13
_refine_diff_density_min -3.47
_refine_ls_extinction_method none
_refine_ls_goodness_of_fit_ref 2.15
_refine_ls_number_constraints 161
_refine_ls_number_parameters 266
_refine_ls_number_reflns 10994
_refine_ls_number_restraints 0
_refine_ls_R_factor_all 0.0573
_refine_ls_R_factor_gt 0.0534
_refine_ls_shift/su_max 0.0204
_refine_ls_shift/su_mean 0.0035
_refine_ls_structure_factor_coef Fsqd
_refine_ls_weighting_details w=1/(\s^2^(I)+0.000004I^2^)
_refine_ls_weighting_scheme sigma
_refine_ls_wR_factor_gt 0.1134
_refine_ls_wR_factor_ref 0.1148
_reflns_number_gt 10354
_reflns_number_total 10994
_reflns_threshold_expression I>2\s(I)
_cod_data_source_file sn5084.cif
_cod_data_source_block 3d
_cod_database_code 2104446
_cod_database_fobs_code 2104446

loop_
_symmetry_equiv_pos_site_id
_symmetry_equiv_pos_as_xyz
1 x,y,z
2 -x,y+1/2,-z

loop_
_atom_site_type_symbol
_atom_site_label
_atom_site_fract_x
_atom_site_fract_y
_atom_site_fract_z
_atom_site_U_iso_or_equiv
_atom_site_adp_type
_atom_site_calc_flag
_atom_site_refinement_flags
_atom_site_occupancy
_atom_site_disorder_assembly
_atom_site_disorder_group
Eu Eu1 0.08342(5) 0.5 0.25328(7) 0.03310(16) Uani d . 1 . .
Eu Eu2 0.41856(4) 0.46605(5) 0.26321(6) 0.03438(17) Uani d . 1 . .
Eu Eu3 0.74871(5) 0.48118(11) 0.24819(6) 0.02618(8) Uani d . 1 . .
Si Si1 0.08997(18) 0.1734(2) 0.5566(3) 0.0121(5) Uani d . 0.8333 . .
Si Si2 0.40923(17) 0.1485(2) 0.4895(3) 0.0093(4) Uani d . 0.8333 . .
Si Si3a 0.7768(3) 0.1504(4) 0.4897(5) 0.0059(8) Uiso d . 0.439(6) . .
Si Si3b 0.7205(3) 0.1675(5) 0.5596(7) 0.0114(10) Uiso d . 0.395(6) . .
Si Si4 0.59182(19) 0.2950(2) 0.4426(3) 0.0124(5) Uani d . 0.8333 . .
Si Si5 0.90848(19) 0.3230(2) 0.5149(3) 0.0116(4) Uani d . 0.8333 . .
Si Si6a 0.2776(3) 0.3220(5) 0.5133(6) 0.0099(9) Uiso d . 0.439(6) . .
Si Si6b 0.2222(3) 0.3010(5) 0.4433(6) 0.0071(9) Uiso d . 0.394(6) . .
Si Si7 0.10085(17) 0.6257(2) 0.8478(3) 0.0104(4) Uani d . 0.8333 . .
Si Si8 0.30079(19) 0.6243(3) 0.8636(3) 0.0119(5) Uani d . 0.8333 . .
Si Si9 0.50042(16) 0.6194(2) 0.8653(3) 0.0086(5) Uani d . 0.8333 . .
Si Si10 0.69905(16) 0.6218(3) 0.8549(3) 0.0087(4) Uani d . 0.8333 . .
Si Si11 0.89925(18) 0.6298(2) 0.8569(3) 0.0098(4) Uani d . 0.8333 . .
Si Si12 -0.00006(17) 0.8313(3) 0.1244(3) 0.0088(5) Uani d . 0.8333 . .
Si Si13 0.19813(18) 0.8277(3) 0.1308(3) 0.0096(5) Uani d . 0.8333 . .
Si Si14 0.39969(18) 0.8210(2) 0.1319(3) 0.0108(4) Uani d . 0.8333 . .
Si Si15 0.60138(18) 0.8225(3) 0.1386(3) 0.0118(5) Uani d . 0.8333 . .
Si Si16 0.80161(15) 0.8270(3) 0.1270(3) 0.0081(4) Uani d . 0.8333 . .
Al Al1 0.08997(18) 0.1734(2) 0.5566(3) 0.0121(5) Uani d . 0.1667 . .
Al Al2 0.40923(17) 0.1485(2) 0.4895(3) 0.0093(4) Uani d . 0.1667 . .
Al Al3a 0.7768(3) 0.1504(4) 0.4897(5) 0.0059(8) Uiso d . 0.0877(12) . .
Al Al3b 0.7205(3) 0.1675(5) 0.5596(7) 0.0114(10) Uiso d . 0.0789(12) . .
Al Al4 0.59182(19) 0.2950(2) 0.4426(3) 0.0124(5) Uani d . 0.1667 . .
Al Al5 0.90848(19) 0.3230(2) 0.5149(3) 0.0116(4) Uani d . 0.1667 . .
Al Al6a 0.2776(3) 0.3220(5) 0.5133(6) 0.0099(9) Uiso d . 0.0878(12) . .
Al Al6b 0.2222(3) 0.3010(5) 0.4433(6) 0.0071(9) Uiso d . 0.0788(12) . .
Al Al7 0.10085(17) 0.6257(2) 0.8478(3) 0.0104(4) Uani d . 0.1667 . .
Al Al8 0.30079(19) 0.6243(3) 0.8636(3) 0.0119(5) Uani d . 0.1667 . .
Al Al9 0.50042(16) 0.6194(2) 0.8653(3) 0.0086(5) Uani d . 0.1667 . .
Al Al10 0.69905(16) 0.6218(3) 0.8549(3) 0.0087(4) Uani d . 0.1667 . .
Al Al11 0.89925(18) 0.6298(2) 0.8569(3) 0.0098(4) Uani d . 0.1667 . .
Al Al12 -0.00006(17) 0.8313(3) 0.1244(3) 0.0088(5) Uani d . 0.1667 . .
Al Al13 0.19813(18) 0.8277(3) 0.1308(3) 0.0096(5) Uani d . 0.1667 . .
Al Al14 0.39969(18) 0.8210(2) 0.1319(3) 0.0108(4) Uani d . 0.1667 . .
Al Al15 0.60138(18) 0.8225(3) 0.1386(3) 0.0118(5) Uani d . 0.1667 . .
Al Al16 0.80161(15) 0.8270(3) 0.1270(3) 0.0081(4) Uani d . 0.1667 . .
N N1 0.0903(4) 0.9889(5) 0.5900(6) 0.0148(8) Uiso d . 0.4444 . .
N N2 0.4236(4) 0.9811(7) 0.5901(7) 0.0202(12) Uiso d . 0.4444 . .
N N3 0.7596(4) 0.9858(8) 0.5918(7) 0.0201(10) Uiso d . 0.4444 . .
N N4 0.1118(4) 0.2301(6) 0.3426(8) 0.0113(9) Uiso d . 1 . .
N N5 0.3120(4) 0.1915(6) 0.3591(7) 0.0046(7) Uiso d . 1 . .
N N6 0.4980(5) 0.2099(7) 0.3455(10) 0.0158(12) Uiso d . 1 . .
N N7 0.6890(5) 0.2132(8) 0.3490(11) 0.0173(13) Uiso d . 1 . .
N N8 0.8970(6) 0.1873(8) 0.3637(10) 0.0262(15) Uiso d . 1 . .
N N9 -0.0012(4) 0.2710(6) 0.6516(7) 0.0065(8) Uiso d . 1 . .
N N10 0.1905(4) 0.2468(6) 0.6571(8) 0.0083(9) Uiso d . 1 . .
N N11 0.3836(4) 0.2900(6) 0.6392(8) 0.0111(10) Uiso d . 1 . .
N N12 0.6011(5) 0.2411(7) 0.6597(8) 0.0172(11) Uiso d . 1 . .
N N13 0.8086(6) 0.2821(10) 0.6446(13) 0.0259(18) Uiso d . 1 . .
N N14 0.0996(5) 0.2734(5) 0.9850(7) 0.0143(8) Uiso d . 1 . .
N N15 0.2980(4) 0.2530(6) 0.9697(8) 0.0165(10) Uiso d . 1 . .
N N16 0.4982(5) 0.2528(6) 0.9712(8) 0.0152(9) Uiso d . 1 . .
N N17 0.7043(4) 0.2646(6) 0.9777(8) 0.0148(9) Uiso d . 1 . .
N N18 0.8986(4) 0.2602(5) 0.9798(6) 0.0122(8) Uiso d . 1 . .
N N19 0.0003(4) 0.0225(6) 0.1155(8) 0.0151(9) Uiso d . 1 . .
N N20 0.2008(4) 0.0221(5) 0.1078(7) 0.0113(8) Uiso d . 1 . .
N N21 0.4011(5) 0.0151(5) 0.1204(6) 0.0143(8) Uiso d . 1 . .
N N22 0.6014(4) 0.0159(5) 0.0967(6) 0.0129(8) Uiso d . 1 . .
N N23 0.7980(4) 0.0189(5) 0.1222(7) 0.0111(8) Uiso d . 1 . .
O O1 0.0903(4) 0.9889(5) 0.5900(6) 0.0148(8) Uiso d . 0.5556 . .
O O2 0.4236(4) 0.9811(7) 0.5901(7) 0.0202(12) Uiso d . 0.5556 . .
O O3 0.7596(4) 0.9858(8) 0.5918(7) 0.0201(10) Uiso d . 0.5556 . .

loop_
_atom_site_aniso_label
_atom_site_aniso_U_11
_atom_site_aniso_U_22
_atom_site_aniso_U_33
_atom_site_aniso_U_12
_atom_site_aniso_U_13
_atom_site_aniso_U_23
_atom_site_aniso_type_symbol
Eu1 0.0618(4) 0.0177(2) 0.01984(18) 0.0007(2) 0.0084(4) -0.00048(16) Eu
Eu2 0.0549(3) 0.01547(18) 0.0326(3) 0.0079(2) -0.0228(3) -0.00263(19) Eu
Eu3 0.03942(19) 0.02678(12) 0.01233(11) -0.01618(13) -0.0003(3) -0.0052(2) Eu
Si1 0.0157(10) 0.0104(7) 0.0100(7) 0.0115(8) -0.0038(9) -0.0012(5) Si
Si2 0.0102(8) 0.0092(6) 0.0085(6) 0.0016(8) 0.0024(9) 0.0003(5) Si
Si4 0.0164(10) 0.0115(7) 0.0094(7) 0.0039(8) -0.0059(10) -0.0007(5) Si
Si5 0.0189(10) 0.0091(6) 0.0069(6) 0.0027(9) 0.0016(10) 0.0004(5) Si
Si7 0.0102(9) 0.0112(7) 0.0098(7) -0.0011(7) 0.0026(8) 0.0010(5) Si
Si8 0.0174(10) 0.0114(8) 0.0069(9) -0.0015(8) -0.0007(8) 0.0023(6) Si
Si9 0.0069(8) 0.0092(7) 0.0096(9) -0.0005(7) 0.0013(8) 0.0013(6) Si
Si10 0.0071(8) 0.0128(8) 0.0062(8) -0.0013(7) 0.0005(7) 0.0001(6) Si
Si11 0.0101(8) 0.0108(7) 0.0087(7) -0.0043(7) 0.0040(8) -0.0008(5) Si
Si12 0.0099(8) 0.0101(7) 0.0063(8) 0.0006(7) 0.0025(8) 0.0004(6) Si
Si13 0.0128(9) 0.0081(7) 0.0079(8) 0.0018(7) 0.0048(8) 0.0009(6) Si
Si14 0.0146(9) 0.0096(6) 0.0082(7) -0.0027(8) 0.0040(9) 0.0008(5) Si
Si15 0.0117(9) 0.0129(7) 0.0109(7) 0.0037(8) 0.0012(8) 0.0017(5) Si
Si16 0.0017(7) 0.0139(8) 0.0088(9) 0.0024(7) 0.0005(7) -0.0017(6) Si
Al1 0.0157(10) 0.0104(7) 0.0100(7) 0.0115(8) -0.0038(9) -0.0012(5) Al
Al2 0.0102(8) 0.0092(6) 0.0085(6) 0.0016(8) 0.0024(9) 0.0003(5) Al
Al4 0.0164(10) 0.0115(7) 0.0094(7) 0.0039(8) -0.0059(10) -0.0007(5) Al
Al5 0.0189(10) 0.0091(6) 0.0069(6) 0.0027(9) 0.0016(10) 0.0004(5) Al
Al7 0.0102(9) 0.0112(7) 0.0098(7) -0.0011(7) 0.0026(8) 0.0010(5) Al
Al8 0.0174(10) 0.0114(8) 0.0069(9) -0.0015(8) -0.0007(8) 0.0023(6) Al
Al9 0.0069(8) 0.0092(7) 0.0096(9) -0.0005(7) 0.0013(8) 0.0013(6) Al
Al10 0.0071(8) 0.0128(8) 0.0062(8) -0.0013(7) 0.0005(7) 0.0001(6) Al
Al11 0.0101(8) 0.0108(7) 0.0087(7) -0.0043(7) 0.0040(8) -0.0008(5) Al
Al12 0.0099(8) 0.0101(7) 0.0063(8) 0.0006(7) 0.0025(8) 0.0004(6) Al
Al13 0.0128(9) 0.0081(7) 0.0079(8) 0.0018(7) 0.0048(8) 0.0009(6) Al
Al14 0.0146(9) 0.0096(6) 0.0082(7) -0.0027(8) 0.0040(9) 0.0008(5) Al
Al15 0.0117(9) 0.0129(7) 0.0109(7) 0.0037(8) 0.0012(8) 0.0017(5) Al
Al16 0.0017(7) 0.0139(8) 0.0088(9) 0.0024(7) 0.0005(7) -0.0017(6) Al

loop_
_atom_type_symbol
_atom_type_scat_dispersion_real
_atom_type_scat_dispersion_imag
_atom_type_scat_source
Eu -0.158 3.668 'International Tables Vol C tables 4.2.6.8 and 6.1.1.1'
Si 0.082 0.070 'International Tables Vol C tables 4.2.6.8 and 6.1.1.1'
Al 0.064 0.051 'International Tables Vol C tables 4.2.6.8 and 6.1.1.1'
O 0.011 0.006 'International Tables Vol C tables 4.2.6.8 and 6.1.1.1'
N 0.006 0.003 'International Tables Vol C tables 4.2.6.8 and 6.1.1.1'

loop_
_geom_angle_atom_site_label_1
_geom_angle_atom_site_label_2
_geom_angle_atom_site_label_3
_geom_angle_site_symmetry_1
_geom_angle_site_symmetry_2
_geom_angle_site_symmetry_3
_geom_angle
_geom_angle_publ_flag
N1 Eu1 N3 2_546 . 2_646 128.52(15) no

loop_
_geom_bond_atom_site_label_1
_geom_bond_atom_site_label_2
_geom_bond_site_symmetry_1
_geom_bond_site_symmetry_2
_geom_bond_distance
_geom_bond_publ_flag
Eu1 N1 . 2_546 2.811(6) yes
Eu1 N3 . 2_646 2.584(6) yes
Eu1 N4 . . 2.563(6) yes
Eu1 N9 . 2_556 2.821(6) yes
Eu1 N13 . 2_656 3.098(9) yes
Eu1 N14 . 1_554 2.874(5) yes
Eu1 N18 . 2_656 2.937(5) yes
Eu1 N19 . 2_555 3.023(6) yes
Eu1 O1 . 2_546 2.811(6) yes
Eu1 O3 . 2_646 2.584(6) yes
Eu2 N2 . 2_646 2.568(6) yes
Eu2 N3 . 2_646 2.839(6) yes
Eu2 N5 . . 3.020(5) yes
Eu2 N6 . . 2.664(7) yes
Eu2 N11 . . 3.268(6) yes
Eu2 N12 . 2_656 2.568(6) yes
Eu2 N16 . 1_554 3.137(6) yes
Eu2 N22 . 2_655 2.741(5) yes
Eu2 O2 . 2_646 2.568(6) yes
Eu2 O3 . 2_646 2.839(6) yes
Eu3 N1 . 2_646 2.657(6) yes
Eu3 N2 . 2_646 2.806(6) yes
Eu3 N7 . . 2.683(7) yes
Eu3 N10 . 2_656 2.657(6) yes
Eu3 N15 . 2_656 3.025(6) yes
Eu3 N17 . 1_554 2.887(6) yes
Eu3 N20 . 2_655 2.785(5) yes
Eu3 O1 . 2_646 2.657(6) yes
Eu3 O2 . 2_646 2.806(6) yes
Si1 N1 . 1_545 1.686(5) yes
Si1 N4 . . 1.709(6) yes
Si1 N9 . . 1.756(6) yes
Si1 N10 . . 1.783(6) yes
Si1 O1 . 1_545 1.686(5) yes
Si2 N2 . 1_545 1.702(6) yes
Si2 N5 . . 1.769(6) yes
Si2 N6 . . 1.783(8) yes
Si2 N11 . . 1.740(6) yes
Si2 O2 . 1_545 1.702(6) yes
Si3a N3 . 1_545 1.691(8) yes
Si3a N7 . . 1.755(9) yes
Si3a N8 . . 2.033(9) yes
Si3a N13 . . 1.723(10) yes
Si3a O3 . 1_545 1.691(8) yes
Si3b N3 . 1_545 1.756(9) yes
Si3b N7 . . 1.689(10) yes
Si3b N12 . . 2.023(9) yes
Si3b N13 . . 1.774(10) yes
Si3b O3 . 1_545 1.756(9) yes
Si4 N2 . 2_646 1.715(7) yes
Si4 N6 . . 1.735(8) yes
Si4 N7 . . 1.756(8) yes
Si4 N12 . . 1.698(6) yes
Si4 O2 . 2_646 1.715(7) yes
Si5 N1 . 2_646 1.692(5) yes
Si5 N8 . . 1.675(8) yes
Si5 N9 . 1_655 1.736(6) yes
Si5 N13 . . 1.800(10) yes
Si5 O1 . 2_646 1.692(5) yes
Si6a N3 . 2_646 1.761(8) yes
Si6a N5 . . 1.725(7) yes
Si6a N10 . . 1.806(7) yes
Si6a N11 . . 1.840(7) yes
Si6a O3 . 2_646 1.761(8) yes
Si6b N3 . 2_646 1.711(9) yes
Si6b N4 . . 1.897(7) yes
Si6b N5 . . 1.768(7) yes
Si6b N10 . . 1.735(8) yes
Si6b O3 . 2_646 1.711(9) yes
Si7 N8 . 2_656 1.675(8) yes
Si7 N18 . 2_657 1.770(5) yes
Si7 N19 . 2_556 1.777(6) yes
Si7 N23 . 2_656 1.786(6) yes
Si8 N7 . 2_656 1.786(8) yes
Si8 N17 . 2_657 1.737(6) yes
Si8 N22 . 2_656 1.763(6) yes
Si8 N23 . 2_656 1.739(6) yes
Si9 N6 . 2_656 1.774(7) yes
Si9 N16 . 2_657 1.716(6) yes
Si9 N21 . 2_656 1.730(7) yes
Si9 N22 . 2_656 1.789(6) yes
Si10 N5 . 2_656 1.725(6) yes
Si10 N15 . 2_657 1.767(6) yes
Si10 N20 . 2_656 1.747(6) yes
Si10 N21 . 2_656 1.770(7) yes
Si11 N4 . 2_656 1.751(6) yes
Si11 N14 . 2_657 1.755(5) yes
Si11 N19 . 2_656 1.778(6) yes
Si11 N20 . 2_656 1.783(6) yes
Si12 N9 . 2_556 1.760(6) yes
Si12 N14 . 2_556 1.753(7) yes
Si12 N18 . 2_656 1.803(6) yes
Si12 N19 . 1_565 1.729(6) yes
Si13 N13 . 2_656 1.731(10) yes
Si13 N17 . 2_656 1.746(7) yes
Si13 N18 . 2_656 1.751(6) yes
Si13 N20 . 1_565 1.766(5) yes
Si14 N12 . 2_656 1.716(6) yes
Si14 N16 . 2_656 1.799(7) yes
Si14 N17 . 2_656 1.804(7) yes
Si14 N21 . 1_565 1.756(5) yes
Si15 N11 . 2_656 1.699(6) yes
Si15 N15 . 2_656 1.801(7) yes
Si15 N16 . 2_656 1.789(7) yes
Si15 N22 . 1_565 1.775(5) yes
Si16 N10 . 2_656 1.771(6) yes
Si16 N14 . 2_656 1.746(7) yes
Si16 N15 . 2_656 1.762(7) yes
Si16 N23 . 1_565 1.735(5) yes

loop_
_geom_hbond_atom_site_label_D
_geom_hbond_atom_site_label_H
_geom_hbond_atom_site_label_A
_geom_hbond_site_symmetry_D
_geom_hbond_site_symmetry_H
_geom_hbond_site_symmetry_A
_geom_hbond_distance_DH
_geom_hbond_distance_HA
_geom_hbond_distance_DA
_geom_hbond_angle_DHA
_geom_hbond_publ_flag
? ? ? ? ? ? ? ? ? ? ?

loop_
_geom_torsion_atom_site_label_1
_geom_torsion_atom_site_label_2
_geom_torsion_atom_site_label_3
_geom_torsion_atom_site_label_4
_geom_torsion_site_symmetry_1
_geom_torsion_site_symmetry_2
_geom_torsion_site_symmetry_3
_geom_torsion_site_symmetry_4
_geom_torsion
_geom_torsion_publ_flag
? ? ? ? ? ? ? ? ? ?
